data_7224949
loop_
_publ_author_name
'Zhao, Huaili'
'Xiao, Mingyan'
'Xu, Lubin'
'Wang, Liang'
'Xiao, Jian'

_publ_section_title
;
 Bifunctional thiourea catalyzed asymmetric Michael addition of anthrone
 to methyleneindolinones
;
_journal_issue 45
_journal_name_full 'RSC Adv.'
_journal_page_first 38558
_journal_paper_doi 10.1039/C5RA21614A
_journal_volume 6
_journal_year 2016
_chemical_absolute_configuration unk
_chemical_formula_sum 'C35 H28 Cl N O5'
_chemical_formula_weight 578.03
_chemical_melting_point 395
_chemical_name_systematic
'(S)-tert-butyl 3-(2-(4-chlorophenyl)-2-oxoethyl)-2-oxo-3-(10-oxo-9,10-dihydroanthr acen-9-yl)indoline-1-carboxylate'
_space_group_crystal_system monoclinic
_space_group_IT_number 4
_space_group_name_Hall 'P 2yb'
_space_group_name_H-M_alt 'P 1 21 1'
_symmetry_space_group_name_Hall 'P 2yb'
_symmetry_space_group_name_H-M 'P 1 21 1'
_atom_sites_solution_hydrogens geom
_audit_creation_method SHELXL-2013
_audit_update_record
;
2016-02-21 deposited with the CCDC.
2016-04-08 downloaded from the CCDC.
;
_cell_angle_alpha 90
_cell_angle_beta 100.7964(11)
_cell_angle_gamma 90
_cell_formula_units_Z 2
_cell_length_a 9.6372(4)
_cell_length_b 15.6851(7)
_cell_length_c 9.8491(4)
_cell_measurement_reflns_used 9941
_cell_measurement_temperature 296(2)
_cell_measurement_theta_max 27.19
_cell_measurement_theta_min 3.00
_cell_volume 1462.44(11)
_computing_cell_refinement 'Bruker SAINT'
_computing_data_collection 'Bruker APEX2'
_computing_data_reduction 'Bruker SAINT'
_computing_molecular_graphics 'Bruker SHELXTL'
_computing_publication_material 'Bruker SHELXTL'
_computing_structure_refinement 'SHELXL-2013 (Sheldrick, 2013)'
_computing_structure_solution 'SHELXS-97 (Sheldrick 2008)'
_diffrn_ambient_temperature 296(2)
_diffrn_measured_fraction_theta_full 0.998
_diffrn_measured_fraction_theta_max 0.996
_diffrn_measurement_device_type 'Bruker APEX-II CCD'
_diffrn_measurement_method '\f and \w scans'
_diffrn_radiation_type MoK\a
_diffrn_radiation_wavelength 0.71073
_diffrn_reflns_av_R_equivalents 0.0940
_diffrn_reflns_av_unetI/netI 0.0622
_diffrn_reflns_Laue_measured_fraction_full 0.998
_diffrn_reflns_Laue_measured_fraction_max 0.996
_diffrn_reflns_limit_h_max 12
_diffrn_reflns_limit_h_min -12
_diffrn_reflns_limit_k_max 20
_diffrn_reflns_limit_k_min -20
_diffrn_reflns_limit_l_max 12
_diffrn_reflns_limit_l_min -12
_diffrn_reflns_number 23252
_diffrn_reflns_point_group_measured_fraction_full 0.997
_diffrn_reflns_point_group_measured_fraction_max 0.994
_diffrn_reflns_theta_full 25.242
_diffrn_reflns_theta_max 27.585
_diffrn_reflns_theta_min 3.009
_exptl_absorpt_coefficient_mu 0.175
_exptl_absorpt_correction_T_max 0.968
_exptl_absorpt_correction_T_min 0.928
_exptl_absorpt_correction_type multi-scan
_exptl_absorpt_process_details sadabs
_exptl_crystal_colour colorless
_exptl_crystal_density_diffrn 1.313
_exptl_crystal_description block
_exptl_crystal_F_000 604
_exptl_crystal_recrystallization_method 'Re-crystallisation from solvent: Ethyl acetate/n-hexane'
_exptl_crystal_size_max 0.436
_exptl_crystal_size_mid 0.355
_exptl_crystal_size_min 0.186
_refine_diff_density_max 0.629
_refine_diff_density_min -0.381
_refine_diff_density_rms 0.088
_refine_ls_abs_structure_details
;
 Flack x determined using 2028 quotients [(I+)-(I-)]/[(I+)+(I-)]
 (Parsons and Flack (2004), Acta Cryst. A60, s61).
;
_refine_ls_abs_structure_Flack 0.00(4)
_refine_ls_extinction_method none
_refine_ls_goodness_of_fit_ref 1.052
_refine_ls_hydrogen_treatment constr
_refine_ls_matrix_type full
_refine_ls_number_parameters 382
_refine_ls_number_reflns 6730
_refine_ls_number_restraints 1
_refine_ls_restrained_S_all 1.052
_refine_ls_R_factor_all 0.1017
_refine_ls_R_factor_gt 0.0824
_refine_ls_shift/su_max 0.000
_refine_ls_shift/su_mean 0.000
_refine_ls_structure_factor_coef Fsqd
_refine_ls_weighting_details 'w=1/[\s^2^(Fo^2^)+(0.1600P)^2^] where P=(Fo^2^+2Fc^2^)/3'
_refine_ls_weighting_scheme calc
_refine_ls_wR_factor_gt 0.2112
_refine_ls_wR_factor_ref 0.2394
_reflns_Friedel_coverage 0.925
_reflns_Friedel_fraction_full 0.996
_reflns_Friedel_fraction_max 0.991
_reflns_number_gt 5357
_reflns_number_total 6730
_reflns_threshold_expression 'I > 2\s(I)'
_cod_data_source_file c5ra21614a2.cif
_cod_data_source_block 22
_cod_depositor_comments
;
The following automatic conversions were performed:

'_chemical_absolute_configuration' value 'UNK' changed to 'unk'
according to
/usr/data/users/saulius/crontab/automatic-downloads/rss-feeds/RSC/lib/dictionaries/cif_core.dic
dictionary named 'cif_core.dic' version 2.4.2 from 2011-04-26.

Automatic conversion script
Id: cif_fix_values 4268 2015-11-12 08:31:59Z antanas 
;
_cod_database_code 7224949
_shelx_space_group_comment
;
The symmetry employed for this shelxl refinement is uniquely defined
by the following loop, which should always be used as a source of
symmetry information in preference to the above space-group names.
They are only intended as comments.
;
_shelx_estimated_absorpt_t_min 0.928
_shelx_estimated_absorpt_t_max 0.968
_shelxl_version_number 2013-4

loop_
_space_group_symop_operation_xyz
'x, y, z'
'-x, y+1/2, -z'

loop_
_atom_site_label
_atom_site_type_symbol
_atom_site_fract_x
_atom_site_fract_y
_atom_site_fract_z
_atom_site_U_iso_or_equiv
_atom_site_adp_type
_atom_site_occupancy
_atom_site_site_symmetry_order
_atom_site_calc_flag
_atom_site_refinement_flags_posn
_atom_site_refinement_flags_adp
Cl1 Cl 1.73550(17) 1.24480(13) 0.8483(2) 0.0772(6) Uani 1 1 d . .
O1 O 0.8069(4) 1.0881(2) 0.5648(4) 0.0454(9) Uani 1 1 d . .
O2 O 0.6847(5) 0.9955(3) 0.3546(5) 0.0606(12) Uani 1 1 d . .
O3 O 0.7403(6) 0.8567(3) 0.3555(6) 0.0772(18) Uani 1 1 d . .
O4 O 1.1307(5) 1.0621(4) 0.5566(4) 0.0646(14) Uani 1 1 d . .
O5 O 0.9160(6) 0.7586(3) 1.0042(5) 0.0634(12) Uani 1 1 d . .
N1 N 0.8578(4) 0.9463(2) 0.5194(4) 0.0357(8) Uani 1 1 d . .
C2 C 0.8671(5) 1.0227(3) 0.5972(5) 0.0336(9) Uani 1 1 d . .
C1 C 0.9619(5) 1.0045(3) 0.7375(5) 0.0342(9) Uani 1 1 d . .
C4 C 1.0225(5) 0.9181(3) 0.7148(5) 0.0348(9) Uani 1 1 d . .
C3 C 0.9545(5) 0.8851(3) 0.5885(5) 0.0358(9) Uani 1 1 d . .
C5 C 1.1263(6) 0.8712(4) 0.7982(6) 0.0449(11) Uani 1 1 d . .
H5 H 1.1722 0.8927 0.8827 0.054 Uiso 1 1 calc R U
C7 C 1.0899(8) 0.7580(4) 0.6297(7) 0.0612(16) Uani 1 1 d . .
H7 H 1.1126 0.7036 0.6032 0.073 Uiso 1 1 calc R U
C8 C 0.9870(7) 0.8045(4) 0.5462(6) 0.0525(13) Uani 1 1 d . .
H8 H 0.9400 0.7823 0.4627 0.063 Uiso 1 1 calc R U
C6 C 1.1603(8) 0.7925(5) 0.7541(7) 0.0635(17) Uani 1 1 d . .
H6 H 1.2321 0.7613 0.8084 0.076 Uiso 1 1 calc R U
C9 C 1.0709(6) 1.0750(3) 0.7774(5) 0.0429(11) Uani 1 1 d . .
H9A H 1.0221 1.1277 0.7898 0.051 Uiso 1 1 calc R U
H9B H 1.1302 1.0607 0.8653 0.051 Uiso 1 1 calc R U
C14 C 1.5640(6) 1.2061(4) 0.7947(7) 0.0482(12) Uani 1 1 d . .
C15 C 1.5223(7) 1.1803(4) 0.6613(7) 0.0559(15) Uani 1 1 d . .
H15 H 1.5823 1.1865 0.5981 0.067 Uiso 1 1 calc R U
C10 C 1.1636(6) 1.0893(3) 0.6717(5) 0.0409(10) Uani 1 1 d . .
C12 C 1.3441(7) 1.1661(4) 0.8489(6) 0.0534(14) Uani 1 1 d . .
H12 H 1.2831 1.1630 0.9116 0.064 Uiso 1 1 calc R U
C13 C 1.4760(8) 1.2020(4) 0.8890(7) 0.0588(16) Uani 1 1 d . .
H13 H 1.5047 1.2229 0.9782 0.071 Uiso 1 1 calc R U
C16 C 1.3889(6) 1.1447(4) 0.6207(6) 0.0496(13) Uani 1 1 d . .
H16 H 1.3585 1.1277 0.5295 0.060 Uiso 1 1 calc R U
C11 C 1.3013(5) 1.1345(3) 0.7158(5) 0.0364(10) Uani 1 1 d . .
C18 C 0.9333(5) 0.9885(3) 0.9923(5) 0.0356(9) Uani 1 1 d . .
C17 C 0.8556(5) 1.0013(3) 0.8452(5) 0.0336(9) Uani 1 1 d . .
H17 H 0.8082 1.0567 0.8415 0.040 Uiso 1 1 calc R U
C23 C 0.9498(5) 0.9058(3) 1.0466(5) 0.0384(10) Uani 1 1 d . .
C19 C 0.9862(6) 1.0573(4) 1.0755(6) 0.0465(12) Uani 1 1 d . .
H19 H 0.9774 1.1123 1.0394 0.056 Uiso 1 1 calc R U
C24 C 0.8838(6) 0.8321(3) 0.9684(6) 0.0434(12) Uani 1 1 d . .
C22 C 1.0176(6) 0.8944(4) 1.1840(5) 0.0491(13) Uani 1 1 d . .
H22 H 1.0289 0.8396 1.2207 0.059 Uiso 1 1 calc R U
C21 C 1.0682(7) 0.9638(5) 1.2666(6) 0.0592(16) Uani 1 1 d . .
H21 H 1.1127 0.9555 1.3579 0.071 Uiso 1 1 calc R U
C20 C 1.0521(7) 1.0446(5) 1.2124(6) 0.0595(16) Uani 1 1 d . .
H20 H 1.0855 1.0912 1.2674 0.071 Uiso 1 1 calc R U
C25 C 0.7647(6) 0.8516(3) 0.8525(6) 0.0419(11) Uani 1 1 d . .
C30 C 0.7431(5) 0.9348(3) 0.8029(5) 0.0366(9) Uani 1 1 d . .
C29 C 0.6194(6) 0.9537(4) 0.7122(6) 0.0547(14) Uani 1 1 d . .
H29 H 0.6035 1.0090 0.6789 0.066 Uiso 1 1 calc R U
C27 C 0.5443(8) 0.8078(6) 0.7148(8) 0.073(2) Uani 1 1 d . .
H27 H 0.4786 0.7654 0.6833 0.088 Uiso 1 1 calc R U
C26 C 0.6663(8) 0.7884(4) 0.8054(7) 0.0594(16) Uani 1 1 d . .
H26 H 0.6835 0.7325 0.8356 0.071 Uiso 1 1 calc R U
C28 C 0.5198(8) 0.8919(6) 0.6704(8) 0.073(2) Uani 1 1 d . .
H28 H 0.4354 0.9062 0.6122 0.088 Uiso 1 1 calc R U
C31 C 0.7560(6) 0.9273(3) 0.4003(6) 0.0416(10) Uani 1 1 d . .
C32 C 0.5614(7) 0.9922(4) 0.2418(7) 0.0539(13) Uani 1 1 d . .
C33 C 0.5997(10) 0.9557(10) 0.1150(8) 0.108(4) Uani 1 1 d . .
H33A H 0.6701 0.9909 0.0856 0.162 Uiso 1 1 calc R U
H33B H 0.5174 0.9534 0.0432 0.162 Uiso 1 1 calc R U
H33C H 0.6366 0.8992 0.1341 0.162 Uiso 1 1 calc R U
C34 C 0.4487(9) 0.9382(9) 0.2904(11) 0.104(3) Uani 1 1 d . .
H34A H 0.4667 0.8790 0.2763 0.156 Uiso 1 1 calc R U
H34B H 0.3574 0.9532 0.2387 0.156 Uiso 1 1 calc R U
H34C H 0.4509 0.9484 0.3869 0.156 Uiso 1 1 calc R U
C35 C 0.5128(13) 1.0820(6) 0.2294(11) 0.101(4) Uani 1 1 d . .
H35A H 0.5057 1.1035 0.3190 0.152 Uiso 1 1 calc R U
H35B H 0.4220 1.0849 0.1696 0.152 Uiso 1 1 calc R U
H35C H 0.5794 1.1157 0.1914 0.152 Uiso 1 1 calc R U

loop_
_atom_site_aniso_label
_atom_site_aniso_U_11
_atom_site_aniso_U_22
_atom_site_aniso_U_33
_atom_site_aniso_U_23
_atom_site_aniso_U_13
_atom_site_aniso_U_12
Cl1 0.0422(7) 0.0723(11) 0.1134(15) -0.0095(10) 0.0052(8) -0.0185(7)
O1 0.061(2) 0.0282(15) 0.0470(19) 0.0005(14) 0.0090(17) 0.0037(15)
O2 0.070(3) 0.043(2) 0.057(2) -0.0054(18) -0.020(2) 0.0003(19)
O3 0.071(3) 0.049(3) 0.094(4) -0.033(2) -0.031(3) 0.008(2)
O4 0.068(3) 0.090(3) 0.039(2) -0.018(2) 0.0172(19) -0.041(3)
O5 0.080(3) 0.0338(19) 0.080(3) 0.0111(19) 0.025(2) 0.012(2)
N1 0.040(2) 0.0278(18) 0.038(2) -0.0021(15) 0.0051(17) -0.0021(15)
C2 0.042(2) 0.0256(19) 0.034(2) 0.0002(16) 0.0092(18) -0.0063(17)
C1 0.037(2) 0.030(2) 0.037(2) -0.0007(17) 0.0097(18) -0.0037(17)
C4 0.032(2) 0.035(2) 0.040(2) 0.0007(18) 0.0128(18) -0.0018(17)
C3 0.034(2) 0.035(2) 0.039(2) -0.0031(18) 0.0099(18) -0.0013(17)
C5 0.041(3) 0.052(3) 0.043(3) 0.003(2) 0.011(2) 0.008(2)
C7 0.074(4) 0.047(3) 0.067(4) -0.004(3) 0.024(3) 0.022(3)
C8 0.063(3) 0.041(3) 0.056(3) -0.007(2) 0.016(3) 0.005(2)
C6 0.058(3) 0.072(4) 0.062(4) 0.011(3) 0.017(3) 0.034(3)
C9 0.049(3) 0.043(3) 0.039(2) -0.0075(19) 0.013(2) -0.018(2)
C14 0.035(2) 0.039(2) 0.067(3) -0.002(2) 0.001(2) -0.010(2)
C15 0.046(3) 0.057(3) 0.069(4) -0.004(3) 0.024(3) -0.013(3)
C10 0.048(3) 0.039(2) 0.036(2) -0.0059(19) 0.009(2) -0.012(2)
C12 0.058(3) 0.062(3) 0.042(3) -0.008(2) 0.015(2) -0.022(3)
C13 0.058(4) 0.062(4) 0.053(3) -0.007(3) 0.003(3) -0.026(3)
C16 0.048(3) 0.056(3) 0.049(3) -0.008(2) 0.017(2) -0.009(2)
C11 0.039(2) 0.033(2) 0.037(2) -0.0012(17) 0.0094(19) -0.0095(17)
C18 0.039(2) 0.035(2) 0.038(2) -0.0026(18) 0.0181(19) -0.0004(18)
C17 0.038(2) 0.0258(18) 0.039(2) -0.0003(16) 0.0124(18) -0.0024(17)
C23 0.040(2) 0.038(2) 0.040(2) 0.0007(19) 0.0162(19) 0.0062(19)
C19 0.056(3) 0.042(3) 0.045(3) -0.010(2) 0.020(2) -0.008(2)
C24 0.055(3) 0.028(2) 0.053(3) 0.005(2) 0.024(2) 0.005(2)
C22 0.049(3) 0.062(3) 0.038(3) 0.006(2) 0.015(2) 0.015(3)
C21 0.049(3) 0.090(5) 0.039(3) -0.008(3) 0.008(2) 0.008(3)
C20 0.061(4) 0.069(4) 0.050(3) -0.023(3) 0.016(3) -0.011(3)
C25 0.050(3) 0.036(2) 0.044(3) -0.0052(19) 0.021(2) -0.008(2)
C30 0.038(2) 0.035(2) 0.040(2) -0.0018(18) 0.0157(19) -0.0062(18)
C29 0.044(3) 0.061(4) 0.059(3) 0.017(3) 0.007(2) -0.004(3)
C27 0.068(4) 0.076(5) 0.074(4) 0.008(4) 0.006(4) -0.039(4)
C26 0.072(4) 0.046(3) 0.064(4) -0.002(3) 0.021(3) -0.018(3)
C28 0.050(4) 0.108(6) 0.061(4) 0.016(4) 0.005(3) -0.026(4)
C31 0.040(2) 0.036(2) 0.048(3) -0.008(2) 0.008(2) -0.0044(19)
C32 0.046(3) 0.057(3) 0.055(3) -0.008(3) 0.003(2) 0.005(3)
C33 0.073(5) 0.187(13) 0.060(4) -0.017(6) 0.000(4) 0.044(7)
C34 0.051(4) 0.127(9) 0.131(9) 0.024(7) 0.009(5) -0.005(5)
C35 0.131(9) 0.070(5) 0.084(6) 0.006(5) -0.031(6) 0.026(5)

loop_
_atom_type_symbol
_atom_type_description
_atom_type_scat_dispersion_real
_atom_type_scat_dispersion_imag
_atom_type_scat_source
C C 0.0033 0.0016 'International Tables Vol C Tables 4.2.6.8 and 6.1.1.4'
H H 0.0000 0.0000 'International Tables Vol C Tables 4.2.6.8 and 6.1.1.4'
N N 0.0061 0.0033 'International Tables Vol C Tables 4.2.6.8 and 6.1.1.4'
O O 0.0106 0.0060 'International Tables Vol C Tables 4.2.6.8 and 6.1.1.4'
Cl Cl 0.1484 0.1585 'International Tables Vol C Tables 4.2.6.8 and 6.1.1.4'

loop_
_geom_angle_atom_site_label_1
_geom_angle_atom_site_label_2
_geom_angle_atom_site_label_3
_geom_angle
C31 O2 C32 122.1(5)
C31 N1 C2 126.3(4)
C31 N1 C3 123.1(4)
C2 N1 C3 110.1(4)
O1 C2 N1 127.3(4)
O1 C2 C1 125.4(4)
N1 C2 C1 107.3(4)
C4 C1 C9 115.0(4)
C4 C1 C2 102.4(4)
C9 C1 C2 111.3(4)
C4 C1 C17 112.4(3)
C9 C1 C17 110.3(4)
C2 C1 C17 104.8(4)
C5 C4 C3 120.0(5)
C5 C4 C1 130.3(5)
C3 C4 C1 109.7(4)
C8 C3 C4 120.8(5)
C8 C3 N1 129.7(5)
C4 C3 N1 109.4(4)
C6 C5 C4 118.8(6)
C6 C5 H5 120.6
C4 C5 H5 120.6
C8 C7 C6 119.9(6)
C8 C7 H7 120.1
C6 C7 H7 120.1
C7 C8 C3 118.9(6)
C7 C8 H8 120.5
C3 C8 H8 120.5
C5 C6 C7 121.5(6)
C5 C6 H6 119.3
C7 C6 H6 119.3
C10 C9 C1 113.4(4)
C10 C9 H9A 108.9
C1 C9 H9A 108.9
C10 C9 H9B 108.9
C1 C9 H9B 108.9
H9A C9 H9B 107.7
C15 C14 C13 122.1(5)
C15 C14 Cl1 119.1(5)
C13 C14 Cl1 118.8(5)
C14 C15 C16 119.1(6)
C14 C15 H15 120.5
C16 C15 H15 120.5
O4 C10 C11 120.5(5)
O4 C10 C9 120.9(5)
C11 C10 C9 118.5(4)
C13 C12 C11 120.7(6)
C13 C12 H12 119.7
C11 C12 H12 119.7
C14 C13 C12 118.6(6)
C14 C13 H13 120.7
C12 C13 H13 120.7
C11 C16 C15 120.1(5)
C11 C16 H16 120.0
C15 C16 H16 120.0
C16 C11 C12 119.2(5)
C16 C11 C10 118.6(4)
C12 C11 C10 122.2(5)
C19 C18 C23 119.4(5)
C19 C18 C17 121.4(4)
C23 C18 C17 119.2(4)
C30 C17 C18 112.0(4)
C30 C17 C1 110.7(4)
C18 C17 C1 111.9(4)
C30 C17 H17 107.3
C18 C17 H17 107.3
C1 C17 H17 107.3
C22 C23 C18 119.1(5)
C22 C23 C24 119.0(5)
C18 C23 C24 121.5(5)
C20 C19 C18 120.6(6)
C20 C19 H19 119.7
C18 C19 H19 119.7
O5 C24 C23 121.8(6)
O5 C24 C25 122.0(5)
C23 C24 C25 115.8(4)
C21 C22 C23 120.9(6)
C21 C22 H22 119.5
C23 C22 H22 119.5
C20 C21 C22 119.6(5)
C20 C21 H21 120.2
C22 C21 H21 120.2
C21 C20 C19 120.4(6)
C21 C20 H20 119.8
C19 C20 H20 119.8
C26 C25 C30 120.2(6)
C26 C25 C24 119.2(5)
C30 C25 C24 120.3(4)
C29 C30 C25 118.8(5)
C29 C30 C17 121.3(5)
C25 C30 C17 119.9(5)
C28 C29 C30 120.9(6)
C28 C29 H29 119.6
C30 C29 H29 119.6
C26 C27 C28 119.2(6)
C26 C27 H27 120.4
C28 C27 H27 120.4
C27 C26 C25 120.5(7)
C27 C26 H26 119.8
C25 C26 H26 119.8
C29 C28 C27 120.4(7)
C29 C28 H28 119.8
C27 C28 H28 119.8
O3 C31 O2 127.7(5)
O3 C31 N1 121.6(5)
O2 C31 N1 110.6(4)
O2 C32 C35 103.2(6)
O2 C32 C33 110.9(6)
C35 C32 C33 115.0(9)
O2 C32 C34 107.8(6)
C35 C32 C34 108.8(9)
C33 C32 C34 110.8(9)
C32 C33 H33A 109.5
C32 C33 H33B 109.5
H33A C33 H33B 109.5
C32 C33 H33C 109.5
H33A C33 H33C 109.5
H33B C33 H33C 109.5
C32 C34 H34A 109.5
C32 C34 H34B 109.5
H34A C34 H34B 109.5
C32 C34 H34C 109.5
H34A C34 H34C 109.5
H34B C34 H34C 109.5
C32 C35 H35A 109.5
C32 C35 H35B 109.5
H35A C35 H35B 109.5
C32 C35 H35C 109.5
H35A C35 H35C 109.5
H35B C35 H35C 109.5

loop_
_geom_bond_atom_site_label_1
_geom_bond_atom_site_label_2
_geom_bond_distance
Cl1 C14 1.747(5)
O1 C2 1.192(6)
O2 C31 1.305(7)
O2 C32 1.468(7)
O3 C31 1.191(7)
O4 C10 1.197(6)
O5 C24 1.227(6)
N1 C31 1.413(6)
N1 C2 1.416(6)
N1 C3 1.420(6)
C2 C1 1.534(7)
C1 C4 1.510(6)
C1 C9 1.525(6)
C1 C17 1.607(6)
C4 C5 1.381(7)
C4 C3 1.393(7)
C3 C8 1.384(7)
C5 C6 1.369(9)
C5 H5 0.9300
C7 C8 1.373(9)
C7 C6 1.394(10)
C7 H7 0.9300
C8 H8 0.9300
C6 H6 0.9300
C9 C10 1.511(7)
C9 H9A 0.9700
C9 H9B 0.9700
C14 C15 1.362(9)
C14 C13 1.371(10)
C15 C16 1.390(8)
C15 H15 0.9300
C10 C11 1.495(7)
C12 C13 1.379(8)
C12 C11 1.389(7)
C12 H12 0.9300
C13 H13 0.9300
C16 C11 1.382(7)
C16 H16 0.9300
C18 C19 1.393(7)
C18 C23 1.401(7)
C18 C17 1.514(7)
C17 C30 1.507(6)
C17 H17 0.9800
C23 C22 1.400(7)
C23 C24 1.467(8)
C19 C20 1.393(8)
C19 H19 0.9300
C24 C25 1.491(8)
C22 C21 1.392(10)
C22 H22 0.9300
C21 C20 1.373(11)
C21 H21 0.9300
C20 H20 0.9300
C25 C26 1.390(8)
C25 C30 1.394(7)
C30 C29 1.381(8)
C29 C28 1.371(10)
C29 H29 0.9300
C27 C26 1.371(11)
C27 C28 1.397(13)
C27 H27 0.9300
C26 H26 0.9300
C28 H28 0.9300
C32 C35 1.481(11)
C32 C33 1.483(11)
C32 C34 1.524(12)
C33 H33A 0.9600
C33 H33B 0.9600
C33 H33C 0.9600
C34 H34A 0.9600
C34 H34B 0.9600
C34 H34C 0.9600
C35 H35A 0.9600
C35 H35B 0.9600
C35 H35C 0.9600

loop_
_geom_hbond_atom_site_label_D
_geom_hbond_atom_site_label_H
_geom_hbond_atom_site_label_A
_geom_hbond_distance_DH
_geom_hbond_distance_HA
_geom_hbond_distance_DA
_geom_hbond_angle_DHA
_geom_hbond_site_symmetry_A
C34 H34A Cl1 0.96 2.97 3.648(13) 128.5 2_746
C33 H33C O3 0.96 2.32 2.942(12) 121.9 .
C8 H8 O3 0.93 2.33 2.860(8) 116.0 .

loop_
_geom_torsion_atom_site_label_1
_geom_torsion_atom_site_label_2
_geom_torsion_atom_site_label_3
_geom_torsion_atom_site_label_4
_geom_torsion
C31 N1 C2 O1 -12.9(8)
C3 N1 C2 O1 175.1(5)
C31 N1 C2 C1 163.1(5)
C3 N1 C2 C1 -8.8(5)
O1 C2 C1 C4 -173.4(5)
N1 C2 C1 C4 10.4(4)
O1 C2 C1 C9 -50.0(7)
N1 C2 C1 C9 133.8(4)
O1 C2 C1 C17 69.1(6)
N1 C2 C1 C17 -107.1(4)
C9 C1 C4 C5 51.7(7)
C2 C1 C4 C5 172.6(5)
C17 C1 C4 C5 -75.6(6)
C9 C1 C4 C3 -129.5(4)
C2 C1 C4 C3 -8.7(5)
C17 C1 C4 C3 103.2(4)
C5 C4 C3 C8 1.6(7)
C1 C4 C3 C8 -177.3(5)
C5 C4 C3 N1 -177.2(4)
C1 C4 C3 N1 3.9(5)
C31 N1 C3 C8 12.3(8)
C2 N1 C3 C8 -175.5(5)
C31 N1 C3 C4 -169.0(4)
C2 N1 C3 C4 3.2(5)
C3 C4 C5 C6 0.0(8)
C1 C4 C5 C6 178.6(6)
C6 C7 C8 C3 -0.5(10)
C4 C3 C8 C7 -1.4(9)
N1 C3 C8 C7 177.2(6)
C4 C5 C6 C7 -1.9(10)
C8 C7 C6 C5 2.2(11)
C4 C1 C9 C10 58.7(6)
C2 C1 C9 C10 -57.2(6)
C17 C1 C9 C10 -173.0(4)
C13 C14 C15 C16 -3.3(10)
Cl1 C14 C15 C16 176.1(5)
C1 C9 C10 O4 16.6(8)
C1 C9 C10 C11 -160.4(5)
C15 C14 C13 C12 3.7(11)
Cl1 C14 C13 C12 -175.6(5)
C11 C12 C13 C14 0.2(11)
C14 C15 C16 C11 -1.1(10)
C15 C16 C11 C12 4.8(9)
C15 C16 C11 C10 -174.9(6)
C13 C12 C11 C16 -4.4(10)
C13 C12 C11 C10 175.3(6)
O4 C10 C11 C16 0.5(9)
C9 C10 C11 C16 177.5(5)
O4 C10 C11 C12 -179.2(6)
C9 C10 C11 C12 -2.3(8)
C19 C18 C17 C30 -147.8(5)
C23 C18 C17 C30 30.9(6)
C19 C18 C17 C1 87.2(5)
C23 C18 C17 C1 -94.2(5)
C4 C1 C17 C30 -53.0(5)
C9 C1 C17 C30 177.2(4)
C2 C1 C17 C30 57.4(4)
C4 C1 C17 C18 72.7(5)
C9 C1 C17 C18 -57.1(5)
C2 C1 C17 C18 -176.9(4)
C19 C18 C23 C22 0.8(7)
C17 C18 C23 C22 -177.9(5)
C19 C18 C23 C24 173.7(5)
C17 C18 C23 C24 -5.0(7)
C23 C18 C19 C20 -1.4(8)
C17 C18 C19 C20 177.3(5)
C22 C23 C24 O5 -19.4(8)
C18 C23 C24 O5 167.6(5)
C22 C23 C24 C25 154.1(5)
C18 C23 C24 C25 -18.8(7)
C18 C23 C22 C21 0.1(8)
C24 C23 C22 C21 -173.0(5)
C23 C22 C21 C20 -0.3(9)
C22 C21 C20 C19 -0.3(9)
C18 C19 C20 C21 1.1(9)
O5 C24 C25 C26 15.9(9)
C23 C24 C25 C26 -157.6(5)
O5 C24 C25 C30 -171.5(5)
C23 C24 C25 C30 15.0(7)
C26 C25 C30 C29 3.2(8)
C24 C25 C30 C29 -169.3(5)
C26 C25 C30 C17 -174.9(5)
C24 C25 C30 C17 12.5(7)
C18 C17 C30 C29 147.1(5)
C1 C17 C30 C29 -87.2(6)
C18 C17 C30 C25 -34.8(6)
C1 C17 C30 C25 90.9(5)
C25 C30 C29 C28 -0.5(9)
C17 C30 C29 C28 177.7(6)
C28 C27 C26 C25 -0.1(12)
C30 C25 C26 C27 -3.0(10)
C24 C25 C26 C27 169.7(6)
C30 C29 C28 C27 -2.6(12)
C26 C27 C28 C29 2.9(13)
C32 O2 C31 O3 5.2(11)
C32 O2 C31 N1 -172.7(5)
C2 N1 C31 O3 -166.6(6)
C3 N1 C31 O3 4.4(9)
C2 N1 C31 O2 11.5(7)
C3 N1 C31 O2 -177.5(5)
C31 O2 C32 C35 178.0(8)
C31 O2 C32 C33 -58.5(10)
C31 O2 C32 C34 62.9(9)
